data_9011883
loop_
_publ_author_name
'Iskhakova, L. D.'
'Dubrovinskii, L. S.'
'Charushnikova, I. A.'

_publ_section_title
;
 Crystal structure, theoretical parameters of potential of atomic interaction
 (PPAI), and thermochemical properties of NiSO4*nH2O (n=7,6)
;
_journal_name_full 'Soviet Physics Crystallography'
_journal_page_first 360
_journal_page_last 363
_journal_volume 36
_journal_year 1991
_chemical_compound_source Synthetic
_chemical_formula_structural NiSO4*7H2O
_chemical_formula_sum 'H14 Ni O11 S'
_chemical_name_mineral Morenosite
_space_group_IT_number 19
_symmetry_space_group_name_Hall 'P 2ac 2ab'
_symmetry_space_group_name_H-M 'P 21 21 21'
_cell_angle_alpha 90
_cell_angle_beta 90
_cell_angle_gamma 90
_cell_formula_units_Z 4
_cell_length_a 11.768
_cell_length_b 12.021
_cell_length_c 6.758
_cell_volume 956.008
_database_code_amcsd 0015589
_exptl_crystal_density_diffrn 1.951
_cod_depositor_comments
;
       Insterting Z value to consider the compound as tetranuclear
       Water oxygen renamed so they are recognized as oxygens
                                  miguel
;
_cod_original_formula_sum 'Ni S O11 H14'
_cod_database_code 9011883

loop_
_space_group_symop_operation_xyz
x,y,z
-x,1/2+y,1/2-z
1/2+x,1/2-y,-z
1/2-x,-y,1/2+z

loop_
_atom_site_label
_atom_site_fract_x
_atom_site_fract_y
_atom_site_fract_z
_atom_site_U_iso_or_equiv
Ni 0.42091 0.10441 0.04118 0.01559
S 0.72614 0.18357 0.49110 0.01684
O1 0.68430 0.07510 0.42630 0.03496
O2 0.85110 0.18730 0.48200 0.03002
O3 0.68920 0.20600 0.69340 0.02951
O4 0.67890 0.27140 0.36100 0.02571
O11 0.26010 0.16610 0.00430 0.02723
O12 0.46890 0.24830 0.18980 0.02330
O13 0.46750 0.16850 -0.22540 0.02875
O14 0.58300 0.04580 0.07520 0.03331
O15 0.37220 -0.03890 -0.10720 0.02419
O16 0.36590 0.03770 0.30040 0.03306
O17 0.48910 0.43570 0.93010 0.03230
H11 0.22900 0.20800 0.10300 0.03800
H12 0.23400 0.20700 -0.12000 0.03800
H21 0.42100 0.26400 0.27500 0.03800
H22 0.53900 0.25200 0.24300 0.03800
H31 0.42000 0.21300 -0.29700 0.03800
H32 0.54200 0.17900 -0.25000 0.03800
H41 0.61900 0.03100 0.20000 0.03800
H42 0.58200 -0.02600 0.01400 0.05066
H51 0.36700 -0.08100 0.01400 0.05066
H52 0.40400 -0.09000 -0.19600 0.03800
H61 0.28700 0.05200 0.33300 0.03800
H62 0.39200 -0.00300 0.41600 0.05066
H71 0.41500 0.46000 0.93600 0.05066
H72 0.48200 0.36200 -0.01000 0.05066

loop_
_cod_related_entry_id
_cod_related_entry_database
_cod_related_entry_code
1 AMCSD 0015589
